data_2227316
loop_
_publ_author_name
'Kumar, Raju Suresh'
'Osman, Hasnah'
'Ali, Mohamed Ashraf'
'Yeap, Chin Sing'
'Fun, Hoong-Kun'

_publ_section_title
;
 2-Hydroxy-11-methyl-16-[(<i>E</i>)-4-methylbenzylidene]-13-(4-methylphenyl)-1,11-diazapentacyclo[12.3.1.0^2,10^.0^3,8^.0^10,14^]octadeca-3(8),4,6-triene-9,15-dione
;
_journal_coeditor_code CI5154
_journal_issue 9
_journal_name_full 'Acta Crystallographica Section E'
_journal_page_first o2370
_journal_page_last o2371
_journal_paper_doi 10.1107/S1600536810033064
_journal_volume 66
_journal_year 2010
_chemical_formula_iupac 'C32 H30 N2 O3'
_chemical_formula_moiety 'C32 H30 N2 O3'
_chemical_formula_sum 'C32 H30 N2 O3'
_chemical_formula_weight 490.58
_chemical_name_systematic
;
2-Hydroxy-11-methyl-16-[(<i>E</i>)-4-methylbenzylidene]-13-(4-methylphenyl)-
1,11-diazapentacyclo[12.3.1.0^2,10^.0^3,8^.0^10,14^]octadeca-3(8),4,6-triene-
9,15-dione
;
_space_group_IT_number 2
_symmetry_cell_setting triclinic
_symmetry_space_group_name_Hall '-P 1'
_symmetry_space_group_name_H-M 'P -1'
_atom_sites_solution_hydrogens geom
_atom_sites_solution_primary direct
_atom_sites_solution_secondary difmap
_audit_creation_method SHELXL-97
_cell_angle_alpha 67.480(2)
_cell_angle_beta 86.093(2)
_cell_angle_gamma 69.475(2)
_cell_formula_units_Z 2
_cell_length_a 9.3252(6)
_cell_length_b 12.1781(8)
_cell_length_c 12.9821(8)
_cell_measurement_reflns_used 9995
_cell_measurement_temperature 100
_cell_measurement_theta_max 67.75
_cell_measurement_theta_min 5.75
_cell_volume 1271.68(14)
_computing_cell_refinement 'SAINT (Bruker, 2009)'
_computing_data_collection 'APEX2 (Bruker, 2009)'
_computing_data_reduction 'SAINT (Bruker, 2009)'
_computing_molecular_graphics 'SHELXTL (Sheldrick, 2008)'
_computing_publication_material
;
SHELXTL (Sheldrick, 2008) and PLATON (Spek, 2009)
;
_computing_structure_refinement 'SHELXTL (Sheldrick, 2008)'
_computing_structure_solution 'SHELXTL (Sheldrick, 2008)'
_diffrn_ambient_temperature 100
_diffrn_measured_fraction_theta_full 0.952
_diffrn_measured_fraction_theta_max 0.952
_diffrn_measurement_device_type 'Bruker APEXII DUO CCD area-detector'
_diffrn_measurement_method '\f and \w scans'
_diffrn_radiation_monochromator graphite
_diffrn_radiation_source 'fine-focus sealed tube'
_diffrn_radiation_type CuK\a
_diffrn_radiation_wavelength 1.54178
_diffrn_reflns_av_R_equivalents 0.0240
_diffrn_reflns_av_sigmaI/netI 0.0226
_diffrn_reflns_limit_h_max 10
_diffrn_reflns_limit_h_min -8
_diffrn_reflns_limit_k_max 14
_diffrn_reflns_limit_k_min -14
_diffrn_reflns_limit_l_max 15
_diffrn_reflns_limit_l_min -15
_diffrn_reflns_number 13699
_diffrn_reflns_theta_full 64.99
_diffrn_reflns_theta_max 64.99
_diffrn_reflns_theta_min 6.05
_diffrn_standards_number 0
_exptl_absorpt_coefficient_mu 0.653
_exptl_absorpt_correction_T_max 0.8511
_exptl_absorpt_correction_T_min 0.7127
_exptl_absorpt_correction_type multi-scan
_exptl_absorpt_process_details '(<i>SADABS</i>; Bruker, 2009)'
_exptl_crystal_colour yellow
_exptl_crystal_density_diffrn 1.281
_exptl_crystal_density_method 'not measured'
_exptl_crystal_description Plate
_exptl_crystal_F_000 520
_exptl_crystal_size_max 0.56
_exptl_crystal_size_mid 0.29
_exptl_crystal_size_min 0.25
_refine_diff_density_max 0.317
_refine_diff_density_min -0.396
_refine_ls_extinction_coef 0.069(4)
_refine_ls_extinction_expression Fc^*^=kFc[1+0.001xFc^2^\l^3^/sin(2\q)]^-1/4^
_refine_ls_extinction_method 'SHELXTL (Sheldrick, 2008)'
_refine_ls_goodness_of_fit_ref 1.205
_refine_ls_hydrogen_treatment mixed
_refine_ls_matrix_type full
_refine_ls_number_parameters 342
_refine_ls_number_reflns 4121
_refine_ls_number_restraints 0
_refine_ls_restrained_S_all 1.205
_refine_ls_R_factor_all 0.0478
_refine_ls_R_factor_gt 0.0444
_refine_ls_shift/su_max 0.001
_refine_ls_shift/su_mean 0.000
_refine_ls_structure_factor_coef Fsqd
_refine_ls_weighting_details 'calc w=1/[\s^2^(Fo^2^)+(0.0743P)^2^+0.3694P] where P=(Fo^2^+2Fc^2^)/3'
_refine_ls_weighting_scheme calc
_refine_ls_wR_factor_gt 0.1232
_refine_ls_wR_factor_ref 0.1338
_reflns_number_gt 4004
_reflns_number_total 4121
_reflns_threshold_expression I>2\s(I)
_cod_data_source_file ci5154.cif
_cod_data_source_block I
_cod_database_code 2227316
_cod_database_fobs_code 2227316

loop_
_symmetry_equiv_pos_as_xyz
'x, y, z'
'-x, -y, -z'

loop_
_atom_site_type_symbol
_atom_site_label
_atom_site_fract_x
_atom_site_fract_y
_atom_site_fract_z
_atom_site_U_iso_or_equiv
_atom_site_adp_type
_atom_site_calc_flag
_atom_site_refinement_flags
_atom_site_occupancy
_atom_site_disorder_assembly
_atom_site_disorder_group
O O1 0.69853(13) 0.26369(11) 0.55957(9) 0.0290(3) Uani d . 1 . .
O O2 1.14244(12) -0.01927(10) 0.92987(8) 0.0219(3) Uani d . 1 . .
O O3 0.90572(13) -0.06206(11) 0.65669(9) 0.0296(3) Uani d . 1 . .
N N1 1.02023(14) 0.19002(11) 0.79859(10) 0.0195(3) Uani d . 1 . .
N N2 0.87997(14) -0.05467(11) 0.88897(10) 0.0213(3) Uani d . 1 . .
C C1 1.18437(18) 0.39376(14) 0.46558(13) 0.0255(4) Uani d . 1 . .
H H1A 1.1585 0.4127 0.5288 0.031 Uiso calc R 1 . .
C C2 1.30607(19) 0.42114(15) 0.40771(14) 0.0306(4) Uani d . 1 . .
H H2A 1.3609 0.4577 0.4332 0.037 Uiso calc R 1 . .
C C3 1.3481(2) 0.39515(16) 0.31222(15) 0.0344(4) Uani d . 1 . .
C C4 1.2616(2) 0.34286(17) 0.27535(15) 0.0374(4) Uani d . 1 . .
H H4A 1.2859 0.3264 0.2108 0.045 Uiso calc R 1 . .
C C5 1.1405(2) 0.31491(16) 0.33248(14) 0.0314(4) Uani d . 1 . .
H H5A 1.0848 0.2800 0.3056 0.038 Uiso calc R 1 . .
C C6 1.09964(18) 0.33786(14) 0.42997(12) 0.0238(4) Uani d . 1 . .
C C7 0.97216(17) 0.30238(13) 0.48655(12) 0.0230(4) Uani d . 1 . .
H H7A 0.9031 0.2979 0.4412 0.028 Uiso calc R 1 . .
C C8 0.93923(17) 0.27523(13) 0.59393(12) 0.0207(3) Uani d . 1 . .
C C9 0.80311(17) 0.23458(13) 0.62724(12) 0.0215(3) Uani d . 1 . .
C C10 0.80285(17) 0.15433(13) 0.75147(12) 0.0202(3) Uani d . 1 . .
C C11 0.85546(16) 0.21946(13) 0.81648(12) 0.0202(3) Uani d . 1 . .
H H11A 0.8003 0.3104 0.7865 0.024 Uiso calc R 1 . .
H H11B 0.8398 0.1847 0.8954 0.024 Uiso calc R 1 . .
C C12 1.03611(17) 0.27348(14) 0.68483(12) 0.0208(3) Uani d . 1 . .
H H12A 1.1432 0.2463 0.6690 0.025 Uiso calc R 1 . .
H H12B 1.0074 0.3593 0.6820 0.025 Uiso calc R 1 . .
C C13 0.52758(18) 0.21075(15) 0.92567(13) 0.0279(4) Uani d . 1 . .
H H13A 0.6058 0.1488 0.9792 0.033 Uiso calc R 1 . .
C C14 0.4105(2) 0.29883(16) 0.95461(14) 0.0324(4) Uani d . 1 . .
H H14A 0.4123 0.2955 1.0273 0.039 Uiso calc R 1 . .
C C15 0.29066(19) 0.39205(16) 0.87786(15) 0.0333(4) Uani d . 1 . .
C C16 0.29137(19) 0.39398(16) 0.77021(15) 0.0333(4) Uani d . 1 . .
H H16A 0.2117 0.4547 0.7174 0.040 Uiso calc R 1 . .
C C17 0.40876(18) 0.30691(15) 0.74029(14) 0.0282(4) Uani d . 1 . .
H H17A 0.4070 0.3106 0.6675 0.034 Uiso calc R 1 . .
C C18 0.52947(17) 0.21387(14) 0.81723(13) 0.0233(4) Uani d . 1 . .
C C19 0.65657(17) 0.12088(14) 0.78116(12) 0.0227(4) Uani d . 1 . .
H H19A 0.6158 0.1213 0.7133 0.027 Uiso calc R 1 . .
C C20 0.71422(18) -0.01858(14) 0.86592(13) 0.0250(4) Uani d . 1 . .
H H20A 0.6621 -0.0261 0.9342 0.030 Uiso calc R 1 . .
H H20B 0.6947 -0.0732 0.8347 0.030 Uiso calc R 1 . .
C C21 0.93759(16) 0.02464(13) 0.79105(12) 0.0199(3) Uani d . 1 . .
C C22 0.98737(18) -0.02951(13) 0.69987(12) 0.0223(3) Uani d . 1 . .
C C23 1.14573(18) -0.03556(14) 0.67710(12) 0.0226(3) Uani d . 1 . .
C C24 1.23947(19) -0.08211(15) 0.60366(13) 0.0271(4) Uani d . 1 . .
H H24A 1.2029 -0.1121 0.5589 0.033 Uiso calc R 1 . .
C C25 1.3875(2) -0.08246(16) 0.59918(13) 0.0308(4) Uani d . 1 . .
H H25A 1.4519 -0.1129 0.5507 0.037 Uiso calc R 1 . .
C C26 1.44221(19) -0.03750(16) 0.66696(13) 0.0297(4) Uani d . 1 . .
H H26A 1.5428 -0.0391 0.6632 0.036 Uiso calc R 1 . .
C C27 1.34872(18) 0.00941(15) 0.73970(12) 0.0249(4) Uani d . 1 . .
H H27A 1.3855 0.0392 0.7846 0.030 Uiso calc R 1 . .
C C28 1.19917(17) 0.01076(13) 0.74373(11) 0.0204(3) Uani d . 1 . .
C C29 1.07917(17) 0.05268(13) 0.81917(11) 0.0193(3) Uani d . 1 . .
C C30 1.4823(3) 0.4233(2) 0.25134(19) 0.0510(6) Uani d . 1 . .
H H30A 1.5176 0.3737 0.2062 0.077 Uiso calc R 1 . .
H H30B 1.5639 0.4021 0.3046 0.077 Uiso calc R 1 . .
H H30C 1.4510 0.5119 0.2043 0.077 Uiso calc R 1 . .
C C31 0.1659(2) 0.4899(2) 0.9091(2) 0.0500(5) Uani d . 1 . .
H H31A 0.0674 0.4950 0.8860 0.075 Uiso calc R 1 . .
H H31B 0.1772 0.5712 0.8725 0.075 Uiso calc R 1 . .
H H31C 0.1737 0.4660 0.9886 0.075 Uiso calc R 1 . .
C C32 0.96162(18) -0.19190(14) 0.92734(13) 0.0253(4) Uani d . 1 . .
H H32A 0.9288 -0.2336 0.9988 0.038 Uiso calc R 1 . .
H H32B 1.0701 -0.2098 0.9341 0.038 Uiso calc R 1 . .
H H32C 0.9395 -0.2223 0.8743 0.038 Uiso calc R 1 . .
H H1O2 1.115(3) 0.022(2) 0.972(2) 0.053(7) Uiso d . 1 . .

loop_
_atom_site_aniso_label
_atom_site_aniso_U_11
_atom_site_aniso_U_22
_atom_site_aniso_U_33
_atom_site_aniso_U_12
_atom_site_aniso_U_13
_atom_site_aniso_U_23
O1 0.0255(6) 0.0357(6) 0.0235(6) -0.0126(5) -0.0034(4) -0.0066(5)
O2 0.0243(6) 0.0219(5) 0.0167(5) -0.0056(4) -0.0005(4) -0.0066(4)
O3 0.0326(7) 0.0326(6) 0.0303(6) -0.0145(5) 0.0000(5) -0.0161(5)
N1 0.0195(7) 0.0199(6) 0.0185(6) -0.0072(5) 0.0011(5) -0.0064(5)
N2 0.0214(7) 0.0199(6) 0.0215(6) -0.0079(5) 0.0020(5) -0.0062(5)
C1 0.0284(9) 0.0224(8) 0.0224(8) -0.0100(6) 0.0013(6) -0.0043(6)
C2 0.0295(9) 0.0241(8) 0.0351(9) -0.0120(7) 0.0003(7) -0.0054(7)
C3 0.0312(10) 0.0253(8) 0.0404(10) -0.0094(7) 0.0115(7) -0.0078(7)
C4 0.0472(11) 0.0354(9) 0.0345(9) -0.0191(8) 0.0192(8) -0.0171(8)
C5 0.0397(10) 0.0305(9) 0.0287(9) -0.0176(7) 0.0070(7) -0.0123(7)
C6 0.0260(8) 0.0199(7) 0.0206(7) -0.0073(6) 0.0005(6) -0.0033(6)
C7 0.0247(8) 0.0205(7) 0.0224(8) -0.0084(6) -0.0025(6) -0.0057(6)
C8 0.0213(8) 0.0174(7) 0.0211(7) -0.0061(6) -0.0017(6) -0.0051(6)
C9 0.0214(8) 0.0198(7) 0.0224(8) -0.0052(6) -0.0009(6) -0.0088(6)
C10 0.0181(8) 0.0204(7) 0.0217(7) -0.0065(6) 0.0001(6) -0.0077(6)
C11 0.0194(8) 0.0197(7) 0.0207(7) -0.0061(6) 0.0013(5) -0.0075(6)
C12 0.0216(8) 0.0206(7) 0.0197(7) -0.0092(6) 0.0012(6) -0.0054(6)
C13 0.0215(8) 0.0297(8) 0.0264(8) -0.0074(6) 0.0029(6) -0.0061(6)
C14 0.0293(9) 0.0351(9) 0.0309(9) -0.0113(7) 0.0099(7) -0.0119(7)
C15 0.0224(9) 0.0306(9) 0.0456(10) -0.0099(7) 0.0082(7) -0.0137(8)
C16 0.0209(9) 0.0275(8) 0.0448(10) -0.0048(6) -0.0060(7) -0.0091(7)
C17 0.0244(8) 0.0277(8) 0.0314(8) -0.0098(6) -0.0029(6) -0.0090(7)
C18 0.0177(8) 0.0236(8) 0.0285(8) -0.0104(6) 0.0022(6) -0.0070(6)
C19 0.0209(8) 0.0245(8) 0.0229(7) -0.0094(6) -0.0003(6) -0.0075(6)
C20 0.0226(8) 0.0244(8) 0.0277(8) -0.0103(6) 0.0025(6) -0.0080(6)
C21 0.0197(8) 0.0193(7) 0.0197(7) -0.0071(6) 0.0007(6) -0.0059(6)
C22 0.0262(8) 0.0185(7) 0.0205(7) -0.0073(6) -0.0017(6) -0.0058(6)
C23 0.0258(8) 0.0199(7) 0.0195(7) -0.0064(6) 0.0003(6) -0.0060(6)
C24 0.0329(9) 0.0269(8) 0.0222(8) -0.0095(7) 0.0035(6) -0.0112(6)
C25 0.0340(9) 0.0314(9) 0.0253(8) -0.0090(7) 0.0109(7) -0.0128(7)
C26 0.0231(9) 0.0330(9) 0.0310(9) -0.0094(7) 0.0072(6) -0.0114(7)
C27 0.0237(8) 0.0274(8) 0.0233(8) -0.0093(6) 0.0023(6) -0.0095(6)
C28 0.0213(8) 0.0189(7) 0.0173(7) -0.0056(6) 0.0007(5) -0.0043(6)
C29 0.0204(8) 0.0197(7) 0.0169(7) -0.0070(6) -0.0001(5) -0.0060(6)
C30 0.0444(12) 0.0444(11) 0.0659(14) -0.0230(9) 0.0275(10) -0.0200(10)
C31 0.0335(11) 0.0453(11) 0.0627(14) -0.0031(9) 0.0119(9) -0.0231(10)
C32 0.0290(9) 0.0197(8) 0.0251(8) -0.0080(6) 0.0013(6) -0.0067(6)

loop_
_atom_type_symbol
_atom_type_description
_atom_type_scat_dispersion_real
_atom_type_scat_dispersion_imag
_atom_type_scat_source
C C 0.0181 0.0091 'International Tables Vol C Tables 4.2.6.8 and 6.1.1.4'
H H 0.0000 0.0000 'International Tables Vol C Tables 4.2.6.8 and 6.1.1.4'
N N 0.0311 0.0180 'International Tables Vol C Tables 4.2.6.8 and 6.1.1.4'
O O 0.0492 0.0322 'International Tables Vol C Tables 4.2.6.8 and 6.1.1.4'

loop_
_geom_angle_atom_site_label_1
_geom_angle_atom_site_label_2
_geom_angle_atom_site_label_3
_geom_angle_site_symmetry_1
_geom_angle_site_symmetry_3
_geom_angle
_geom_angle_publ_flag
C29 O2 H1O2 . . 112.9(16) ?
C12 N1 C11 . . 108.58(11) ?
C12 N1 C29 . . 114.54(11) ?
C11 N1 C29 . . 104.38(11) ?
C32 N2 C20 . . 112.70(12) ?
C32 N2 C21 . . 116.01(12) ?
C20 N2 C21 . . 107.99(11) ?
C2 C1 C6 . . 120.88(15) ?
C2 C1 H1A . . 119.6 ?
C6 C1 H1A . . 119.6 ?
C1 C2 C3 . . 121.48(16) ?
C1 C2 H2A . . 119.3 ?
C3 C2 H2A . . 119.3 ?
C4 C3 C2 . . 117.59(16) ?
C4 C3 C30 . . 121.49(17) ?
C2 C3 C30 . . 120.92(18) ?
C5 C4 C3 . . 121.40(16) ?
C5 C4 H4A . . 119.3 ?
C3 C4 H4A . . 119.3 ?
C4 C5 C6 . . 121.44(16) ?
C4 C5 H5A . . 119.3 ?
C6 C5 H5A . . 119.3 ?
C5 C6 C1 . . 117.17(14) ?
C5 C6 C7 . . 117.71(14) ?
C1 C6 C7 . . 125.12(14) ?
C8 C7 C6 . . 130.04(14) ?
C8 C7 H7A . . 115.0 ?
C6 C7 H7A . . 115.0 ?
C7 C8 C9 . . 116.81(13) ?
C7 C8 C12 . . 124.92(14) ?
C9 C8 C12 . . 118.11(12) ?
O1 C9 C8 . . 121.97(13) ?
O1 C9 C10 . . 121.88(14) ?
C8 C9 C10 . . 116.16(12) ?
C9 C10 C19 . . 113.59(12) ?
C9 C10 C21 . . 112.47(12) ?
C19 C10 C21 . . 105.14(11) ?
C9 C10 C11 . . 105.65(11) ?
C19 C10 C11 . . 119.93(12) ?
C21 C10 C11 . . 99.28(11) ?
N1 C11 C10 . . 103.44(11) ?
N1 C11 H11A . . 111.1 ?
C10 C11 H11A . . 111.1 ?
N1 C11 H11B . . 111.1 ?
C10 C11 H11B . . 111.1 ?
H11A C11 H11B . . 109.0 ?
N1 C12 C8 . . 114.17(12) ?
N1 C12 H12A . . 108.7 ?
C8 C12 H12A . . 108.7 ?
N1 C12 H12B . . 108.7 ?
C8 C12 H12B . . 108.7 ?
H12A C12 H12B . . 107.6 ?
C14 C13 C18 . . 120.67(15) ?
C14 C13 H13A . . 119.7 ?
C18 C13 H13A . . 119.7 ?
C13 C14 C15 . . 121.66(16) ?
C13 C14 H14A . . 119.2 ?
C15 C14 H14A . . 119.2 ?
C14 C15 C16 . . 117.66(15) ?
C14 C15 C31 . . 121.37(17) ?
C16 C15 C31 . . 120.96(17) ?
C17 C16 C15 . . 121.05(15) ?
C17 C16 H16A . . 119.5 ?
C15 C16 H16A . . 119.5 ?
C16 C17 C18 . . 121.23(16) ?
C16 C17 H17A . . 119.4 ?
C18 C17 H17A . . 119.4 ?
C13 C18 C17 . . 117.73(15) ?
C13 C18 C19 . . 122.55(14) ?
C17 C18 C19 . . 119.72(14) ?
C18 C19 C10 . . 114.91(12) ?
C18 C19 C20 . . 115.93(13) ?
C10 C19 C20 . . 104.77(11) ?
C18 C19 H19A . . 106.9 ?
C10 C19 H19A . . 106.9 ?
C20 C19 H19A . . 106.9 ?
N2 C20 C19 . . 106.63(12) ?
N2 C20 H20A . . 110.4 ?
C19 C20 H20A . . 110.4 ?
N2 C20 H20B . . 110.4 ?
C19 C20 H20B . . 110.4 ?
H20A C20 H20B . . 108.6 ?
N2 C21 C22 . . 114.83(11) ?
N2 C21 C10 . . 102.80(11) ?
C22 C21 C10 . . 114.00(11) ?
N2 C21 C29 . . 114.35(11) ?
C22 C21 C29 . . 105.28(11) ?
C10 C21 C29 . . 105.45(11) ?
O3 C22 C23 . . 127.68(14) ?
O3 C22 C21 . . 123.96(14) ?
C23 C22 C21 . . 108.36(12) ?
C28 C23 C24 . . 121.26(15) ?
C28 C23 C22 . . 110.20(13) ?
C24 C23 C22 . . 128.53(14) ?
C25 C24 C23 . . 118.28(15) ?
C25 C24 H24A . . 120.9 ?
C23 C24 H24A . . 120.9 ?
C24 C25 C26 . . 120.64(15) ?
C24 C25 H25A . . 119.7 ?
C26 C25 H25A . . 119.7 ?
C27 C26 C25 . . 121.11(15) ?
C27 C26 H26A . . 119.4 ?
C25 C26 H26A . . 119.4 ?
C28 C27 C26 . . 118.36(14) ?
C28 C27 H27A . . 120.8 ?
C26 C27 H27A . . 120.8 ?
C27 C28 C23 . . 120.35(14) ?
C27 C28 C29 . . 127.57(13) ?
C23 C28 C29 . . 112.01(13) ?
O2 C29 N1 . . 110.03(11) ?
O2 C29 C28 . . 107.24(11) ?
N1 C29 C28 . . 116.66(12) ?
O2 C29 C21 . . 113.48(11) ?
N1 C29 C21 . . 105.34(11) ?
C28 C29 C21 . . 104.15(11) ?
C3 C30 H30A . . 109.5 ?
C3 C30 H30B . . 109.5 ?
H30A C30 H30B . . 109.5 ?
C3 C30 H30C . . 109.5 ?
H30A C30 H30C . . 109.5 ?
H30B C30 H30C . . 109.5 ?
C15 C31 H31A . . 109.5 ?
C15 C31 H31B . . 109.5 ?
H31A C31 H31B . . 109.5 ?
C15 C31 H31C . . 109.5 ?
H31A C31 H31C . . 109.5 ?
H31B C31 H31C . . 109.5 ?
N2 C32 H32A . . 109.5 ?
N2 C32 H32B . . 109.5 ?
H32A C32 H32B . . 109.5 ?
N2 C32 H32C . . 109.5 ?
H32A C32 H32C . . 109.5 ?
H32B C32 H32C . . 109.5 ?

loop_
_geom_bond_atom_site_label_1
_geom_bond_atom_site_label_2
_geom_bond_site_symmetry_2
_geom_bond_distance
_geom_bond_publ_flag
O1 C9 . 1.2183(18) ?
O2 C29 . 1.4033(17) ?
O2 H1O2 . 0.85(3) ?
O3 C22 . 1.2211(18) ?
N1 C12 . 1.4703(18) ?
N1 C11 . 1.4738(19) ?
N1 C29 . 1.4845(18) ?
N2 C32 . 1.4637(19) ?
N2 C20 . 1.469(2) ?
N2 C21 . 1.4723(18) ?
C1 C2 . 1.386(2) ?
C1 C6 . 1.403(2) ?
C1 H1A . 0.93 ?
C2 C3 . 1.392(3) ?
C2 H2A . 0.93 ?
C3 C4 . 1.390(3) ?
C3 C30 . 1.505(2) ?
C4 C5 . 1.380(2) ?
C4 H4A . 0.93 ?
C5 C6 . 1.399(2) ?
C5 H5A . 0.93 ?
C6 C7 . 1.462(2) ?
C7 C8 . 1.344(2) ?
C7 H7A . 0.93 ?
C8 C9 . 1.498(2) ?
C8 C12 . 1.524(2) ?
C9 C10 . 1.533(2) ?
C10 C19 . 1.540(2) ?
C10 C21 . 1.5530(19) ?
C10 C11 . 1.5569(19) ?
C11 H11A . 0.97 ?
C11 H11B . 0.97 ?
C12 H12A . 0.97 ?
C12 H12B . 0.97 ?
C13 C14 . 1.384(2) ?
C13 C18 . 1.393(2) ?
C13 H13A . 0.93 ?
C14 C15 . 1.388(2) ?
C14 H14A . 0.93 ?
C15 C16 . 1.388(3) ?
C15 C31 . 1.507(2) ?
C16 C17 . 1.385(2) ?
C16 H16A . 0.93 ?
C17 C18 . 1.393(2) ?
C17 H17A . 0.93 ?
C18 C19 . 1.515(2) ?
C19 C20 . 1.547(2) ?
C19 H19A . 0.98 ?
C20 H20A . 0.97 ?
C20 H20B . 0.97 ?
C21 C22 . 1.536(2) ?
C21 C29 . 1.572(2) ?
C22 C23 . 1.468(2) ?
C23 C28 . 1.394(2) ?
C23 C24 . 1.396(2) ?
C24 C25 . 1.376(2) ?
C24 H24A . 0.93 ?
C25 C26 . 1.400(2) ?
C25 H25A . 0.93 ?
C26 C27 . 1.389(2) ?
C26 H26A . 0.93 ?
C27 C28 . 1.387(2) ?
C27 H27A . 0.93 ?
C28 C29 . 1.518(2) ?
C30 H30A . 0.96 ?
C30 H30B . 0.96 ?
C30 H30C . 0.96 ?
C31 H31A . 0.96 ?
C31 H31B . 0.96 ?
C31 H31C . 0.96 ?
C32 H32A . 0.96 ?
C32 H32B . 0.96 ?
C32 H32C . 0.96 ?

loop_
_geom_hbond_atom_site_label_D
_geom_hbond_atom_site_label_H
_geom_hbond_atom_site_label_A
_geom_hbond_site_symmetry_A
_geom_hbond_distance_DH
_geom_hbond_distance_HA
_geom_hbond_distance_DA
_geom_hbond_angle_DHA
_geom_hbond_publ_flag
O2 H1O2 N2 2_757 0.85(2) 2.00(2) 2.794(2) 156(2) yes
C5 H5A O3 2_756 0.93 2.48 3.206(2) 135 yes
C11 H11B O2 2_757 0.97 2.36 3.258(2) 154 yes
C13 H13A O2 2_757 0.93 2.40 3.291(2) 161 yes
C30 H30C Cg1 2_766 0.96 2.83 3.563(3) 134 yes

loop_
_geom_torsion_atom_site_label_1
_geom_torsion_atom_site_label_2
_geom_torsion_atom_site_label_3
_geom_torsion_atom_site_label_4
_geom_torsion_site_symmetry_1
_geom_torsion_site_symmetry_2
_geom_torsion_site_symmetry_3
_geom_torsion_site_symmetry_4
_geom_torsion
_geom_torsion_publ_flag
C6 C1 C2 C3 . . . . 0.4(2) ?
C1 C2 C3 C4 . . . . 1.3(2) ?
C1 C2 C3 C30 . . . . -178.91(16) ?
C2 C3 C4 C5 . . . . -1.4(3) ?
C30 C3 C4 C5 . . . . 178.74(17) ?
C3 C4 C5 C6 . . . . -0.1(3) ?
C4 C5 C6 C1 . . . . 1.7(2) ?
C4 C5 C6 C7 . . . . -178.52(15) ?
C2 C1 C6 C5 . . . . -1.9(2) ?
C2 C1 C6 C7 . . . . 178.37(14) ?
C5 C6 C7 C8 . . . . 156.33(16) ?
C1 C6 C7 C8 . . . . -23.9(3) ?
C6 C7 C8 C9 . . . . -176.56(14) ?
C6 C7 C8 C12 . . . . -1.3(3) ?
C7 C8 C9 O1 . . . . -24.1(2) ?
C12 C8 C9 O1 . . . . 160.29(14) ?
C7 C8 C9 C10 . . . . 156.00(13) ?
C12 C8 C9 C10 . . . . -19.64(18) ?
O1 C9 C10 C19 . . . . -2.6(2) ?
C8 C9 C10 C19 . . . . 177.34(12) ?
O1 C9 C10 C21 . . . . 116.68(15) ?
C8 C9 C10 C21 . . . . -63.39(16) ?
O1 C9 C10 C11 . . . . -136.04(14) ?
C8 C9 C10 C11 . . . . 43.90(15) ?
C12 N1 C11 C10 . . . . 76.80(13) ?
C29 N1 C11 C10 . . . . -45.79(13) ?
C9 C10 C11 N1 . . . . -71.79(13) ?
C19 C10 C11 N1 . . . . 158.37(12) ?
C21 C10 C11 N1 . . . . 44.82(13) ?
C11 N1 C12 C8 . . . . -50.37(15) ?
C29 N1 C12 C8 . . . . 65.83(16) ?
C7 C8 C12 N1 . . . . -154.02(14) ?
C9 C8 C12 N1 . . . . 21.23(18) ?
C18 C13 C14 C15 . . . . 0.7(3) ?
C13 C14 C15 C16 . . . . 0.3(3) ?
C13 C14 C15 C31 . . . . -178.27(17) ?
C14 C15 C16 C17 . . . . -0.8(2) ?
C31 C15 C16 C17 . . . . 177.68(17) ?
C15 C16 C17 C18 . . . . 0.5(3) ?
C14 C13 C18 C17 . . . . -1.0(2) ?
C14 C13 C18 C19 . . . . 178.92(15) ?
C16 C17 C18 C13 . . . . 0.5(2) ?
C16 C17 C18 C19 . . . . -179.51(14) ?
C13 C18 C19 C10 . . . . -81.59(18) ?
C17 C18 C19 C10 . . . . 98.37(16) ?
C13 C18 C19 C20 . . . . 41.0(2) ?
C17 C18 C19 C20 . . . . -139.06(15) ?
C9 C10 C19 C18 . . . . -91.75(15) ?
C21 C10 C19 C18 . . . . 144.87(12) ?
C11 C10 C19 C18 . . . . 34.47(18) ?
C9 C10 C19 C20 . . . . 139.85(12) ?
C21 C10 C19 C20 . . . . 16.48(14) ?
C11 C10 C19 C20 . . . . -93.92(15) ?
C32 N2 C20 C19 . . . . -155.70(12) ?
C21 N2 C20 C19 . . . . -26.24(15) ?
C18 C19 C20 N2 . . . . -122.78(13) ?
C10 C19 C20 N2 . . . . 4.99(15) ?
C32 N2 C21 C22 . . . . 39.35(17) ?
C20 N2 C21 C22 . . . . -88.23(14) ?
C32 N2 C21 C10 . . . . 163.73(12) ?
C20 N2 C21 C10 . . . . 36.15(14) ?
C32 N2 C21 C29 . . . . -82.52(15) ?
C20 N2 C21 C29 . . . . 149.89(12) ?
C9 C10 C21 N2 . . . . -155.97(11) ?
C19 C10 C21 N2 . . . . -31.88(13) ?
C11 C10 C21 N2 . . . . 92.73(12) ?
C9 C10 C21 C22 . . . . -31.04(17) ?
C19 C10 C21 C22 . . . . 93.04(14) ?
C11 C10 C21 C22 . . . . -142.35(12) ?
C9 C10 C21 C29 . . . . 83.93(13) ?
C19 C10 C21 C29 . . . . -151.98(11) ?
C11 C10 C21 C29 . . . . -27.37(13) ?
N2 C21 C22 O3 . . . . 53.63(19) ?
C10 C21 C22 O3 . . . . -64.61(19) ?
C29 C21 C22 O3 . . . . -179.69(13) ?
N2 C21 C22 C23 . . . . -125.69(13) ?
C10 C21 C22 C23 . . . . 116.07(13) ?
C29 C21 C22 C23 . . . . 0.98(14) ?
O3 C22 C23 C28 . . . . 179.97(14) ?
C21 C22 C23 C28 . . . . -0.75(16) ?
O3 C22 C23 C24 . . . . -1.6(3) ?
C21 C22 C23 C24 . . . . 177.64(14) ?
C28 C23 C24 C25 . . . . 0.6(2) ?
C22 C23 C24 C25 . . . . -177.60(15) ?
C23 C24 C25 C26 . . . . 0.2(2) ?
C24 C25 C26 C27 . . . . -0.5(3) ?
C25 C26 C27 C28 . . . . 0.0(2) ?
C26 C27 C28 C23 . . . . 0.8(2) ?
C26 C27 C28 C29 . . . . 177.55(14) ?
C24 C23 C28 C27 . . . . -1.1(2) ?
C22 C23 C28 C27 . . . . 177.39(13) ?
C24 C23 C28 C29 . . . . -178.35(13) ?
C22 C23 C28 C29 . . . . 0.17(17) ?
C12 N1 C29 O2 . . . . 145.71(12) ?
C11 N1 C29 O2 . . . . -95.69(12) ?
C12 N1 C29 C28 . . . . 23.31(17) ?
C11 N1 C29 C28 . . . . 141.90(12) ?
C12 N1 C29 C21 . . . . -91.62(13) ?
C11 N1 C29 C21 . . . . 26.98(13) ?
C27 C28 C29 O2 . . . . -55.96(19) ?
C23 C28 C29 O2 . . . . 121.01(13) ?
C27 C28 C29 N1 . . . . 67.89(19) ?
C23 C28 C29 N1 . . . . -115.14(14) ?
C27 C28 C29 C21 . . . . -176.52(14) ?
C23 C28 C29 C21 . . . . 0.45(15) ?
N2 C21 C29 O2 . . . . 9.84(17) ?
C22 C21 C29 O2 . . . . -117.13(12) ?
C10 C21 C29 O2 . . . . 122.01(12) ?
N2 C21 C29 N1 . . . . -110.58(12) ?
C22 C21 C29 N1 . . . . 122.45(11) ?
C10 C21 C29 N1 . . . . 1.59(14) ?
N2 C21 C29 C28 . . . . 126.12(12) ?
C22 C21 C29 C28 . . . . -0.85(14) ?
C10 C21 C29 C28 . . . . -121.71(12) ?
